data_7044742
loop_
_publ_author_name
'Elias Jesu Packiam, D.'
'Vidyasagar, Kanamaluru'

_publ_section_title
;
 Syntheses and characterization of phosphonates and diphosphonates of
 molybdenum, A4[(MoO3)5(O3PR)2]&#x00B7;xH2O, A2[Mo2O5(O3PR)2] and
 A2[Mo2O5(O3P-R-PO3)] (A = K, Rb, Cs, Tl, NH4)
;
_journal_name_full 'Dalton Transactions'
_journal_paper_doi 10.1039/C7DT03012F
_journal_year 2017
_chemical_formula_moiety 'C6 H12 Mo2 N2 O11 P2'
_chemical_formula_sum 'C6 H12 Mo2 N2 O11 P2'
_chemical_formula_weight 542.00
_chemical_name_systematic
;
 ?
;
_space_group_IT_number 55
_space_group_name_Hall '-P 2 2ab'
_symmetry_cell_setting orthorhombic
_symmetry_space_group_name_Hall '-P 2 2ab'
_symmetry_space_group_name_H-M 'P b a m'
_atom_sites_solution_hydrogens geom
_atom_sites_solution_primary direct
_atom_sites_solution_secondary difmap
_audit_creation_method SHELXL-97
_audit_update_record
;
2017-08-14 deposited with the CCDC.
2017-11-06 downloaded from the CCDC.
;
_cell_angle_alpha 90.00
_cell_angle_beta 90.00
_cell_angle_gamma 90.00
_cell_formula_units_Z 4
_cell_length_a 9.6156(3)
_cell_length_b 10.0058(4)
_cell_length_c 15.1898(5)
_cell_measurement_reflns_used 6955
_cell_measurement_temperature 296(2)
_cell_measurement_theta_max 28.37
_cell_measurement_theta_min 2.68
_cell_volume 1461.44(9)
_computing_cell_refinement APEXII,Bruker,2004
_computing_data_collection APEXII,Bruker,2004
_computing_data_reduction SAINT,Bruker,2004
_computing_molecular_graphics 'ORTEP-3 (Farrugia, 1997)'
_computing_publication_material 'SHELXL-97 (Sheldrick, 1997)'
_computing_structure_refinement 'SHELXL-2014/7 (Sheldrick, 2014)'
_computing_structure_solution 'SHELXL-2014/7 (Sheldrick, 2014)'
_diffrn_ambient_temperature 296(2)
_diffrn_measured_fraction_theta_full 0.997
_diffrn_measured_fraction_theta_max 0.997
_diffrn_measurement_device_type 'Bruker ApexII ccd area detector'
_diffrn_measurement_method 'phi and omega scans'
_diffrn_radiation_monochromator graphite
_diffrn_radiation_source 'fine-focus sealed tube'
_diffrn_radiation_type MoK\a
_diffrn_radiation_wavelength 0.71073
_diffrn_reflns_av_R_equivalents 0.0356
_diffrn_reflns_av_sigmaI/netI 0.0213
_diffrn_reflns_limit_h_max 11
_diffrn_reflns_limit_h_min -11
_diffrn_reflns_limit_k_max 11
_diffrn_reflns_limit_k_min -11
_diffrn_reflns_limit_l_max 18
_diffrn_reflns_limit_l_min -18
_diffrn_reflns_number 10382
_diffrn_reflns_theta_full 25.00
_diffrn_reflns_theta_max 25.00
_diffrn_reflns_theta_min 2.68
_exptl_absorpt_coefficient_mu 1.996
_exptl_absorpt_correction_T_max 0.8253
_exptl_absorpt_correction_T_min 0.7539
_exptl_absorpt_correction_type multi-scan
_exptl_absorpt_process_details SADABS(Bruker,2004)
_exptl_crystal_colour colourless
_exptl_crystal_density_diffrn 2.463
_exptl_crystal_density_method 'not measured'
_exptl_crystal_description Cube
_exptl_crystal_F_000 1056
_exptl_crystal_size_max 0.15
_exptl_crystal_size_mid 0.10
_exptl_crystal_size_min 0.10
_refine_diff_density_max 0.926
_refine_diff_density_min -0.527
_refine_diff_density_rms 0.114
_refine_ls_extinction_method none
_refine_ls_goodness_of_fit_ref 1.145
_refine_ls_hydrogen_treatment mixed
_refine_ls_matrix_type full
_refine_ls_number_parameters 164
_refine_ls_number_reflns 1342
_refine_ls_number_restraints 124
_refine_ls_restrained_S_all 1.164
_refine_ls_R_factor_all 0.0286
_refine_ls_R_factor_gt 0.0265
_refine_ls_shift/su_max 0.000
_refine_ls_shift/su_mean 0.000
_refine_ls_structure_factor_coef Fsqd
_refine_ls_weighting_details 'calc w=1/[\s^2^(Fo^2^)+(0.0330P)^2^+3.7053P] where P=(Fo^2^+2Fc^2^)/3'
_refine_ls_weighting_scheme calc
_refine_ls_wR_factor_gt 0.0655
_refine_ls_wR_factor_ref 0.0670
_reflns_number_gt 1257
_reflns_number_total 1342
_reflns_threshold_expression >2sigma(I)
_cod_data_source_file c7dt03012f2.cif
_cod_data_source_block (NH4)2[Mo2O5(O3PC6H4PO3)]
_cod_depositor_comments
;
The following automatic conversions were performed:

'_symmetry_cell_setting' value 'Orthorhombic' changed to
'orthorhombic' according to
/home/data/users/saulius/crontab/automatic-downloads/rss-feeds/RSC/lib/dictionaries/cif_core.dic
dictionary named 'cif_core.dic' version 2.4.2 from 2011-04-26.

Automatic conversion script
Id: cif_fix_values 4973 2017-02-22 13:04:09Z antanas 
;
_cod_original_sg_symbol_H-M Pbam
_cod_database_code 7044742

loop_
_symmetry_equiv_pos_as_xyz
'x, y, z'
'-x, -y, z'
'-x+1/2, y+1/2, -z'
'x+1/2, -y+1/2, -z'
'-x, -y, -z'
'x, y, -z'
'x-1/2, -y-1/2, z'
'-x-1/2, y-1/2, z'

loop_
_atom_site_label
_atom_site_type_symbol
_atom_site_fract_x
_atom_site_fract_y
_atom_site_fract_z
_atom_site_U_iso_or_equiv
_atom_site_adp_type
_atom_site_occupancy
_atom_site_symmetry_multiplicity
_atom_site_calc_flag
_atom_site_refinement_flags
_atom_site_disorder_group
N1 N 0.1622(6) 0.1778(6) 0.5000 0.0300(12) Uani 1 2 d SD .
N2 N 0.5000 0.0000 0.2805(4) 0.0296(12) Uani 1 2 d SD .
Mo Mo 0.35449(3) 0.37861(3) 0.330514(18) 0.01054(14) Uani 1 1 d . .
P1 P 0.14528(8) 0.16647(9) 0.20856(6) 0.0104(2) Uani 1 1 d . .
O1 O 0.4101(3) 0.2391(3) 0.38518(18) 0.0245(6) Uani 1 1 d . .
O2 O 0.5000 0.5000 0.3648(2) 0.0163(7) Uani 1 2 d S .
O3 O 0.2300(3) 0.4360(3) 0.40157(16) 0.0215(6) Uani 1 1 d . .
O4 O 0.2144(3) 0.2872(2) 0.25250(16) 0.0191(6) Uani 1 1 d . .
O5 O 0.2103(2) 0.0371(2) 0.23997(16) 0.0176(5) Uani 1 1 d . .
O6 O 0.9892(3) 0.1726(3) 0.22336(15) 0.0181(6) Uani 1 1 d . .
C1 C 0.1673(4) 0.1776(4) 0.0916(2) 0.0187(8) Uani 1 1 d DU .
C2A C 0.1830(14) 0.2908(9) 0.0458(5) 0.041(2) Uani 0.50 1 d PDU 1
H2 H 0.1941 0.3711 0.0758 0.049 Uiso 0.50 1 calc PR 1
C3A C 0.1624(14) 0.0553(10) 0.0450(6) 0.052(3) Uani 0.50 1 d PU 1
H3 H 0.1593 -0.0251 0.0757 0.062 Uiso 0.50 1 calc PR 1
C2B C 0.2773(17) 0.142(2) 0.0450(10) 0.043(4) Uani 0.30 1 d PDU 2
H2A H 0.3577 0.1163 0.0745 0.051 Uiso 0.30 1 calc PR 2
C3B C 0.0652(18) 0.2552(18) 0.0449(9) 0.043(3) Uani 0.30 1 d PDU 2
H3A H -0.0004 0.3050 0.0757 0.051 Uiso 0.30 1 calc PR 2
C2C C 0.271(2) 0.228(3) 0.0446(12) 0.028(4) Uani 0.20 1 d PDU 3
H2B H 0.3471 0.2646 0.0740 0.033 Uiso 0.20 1 calc PR 3
C3C C 0.056(3) 0.119(3) 0.0455(13) 0.046(5) Uani 0.20 1 d PDU 3
H3B H -0.0169 0.0803 0.0762 0.055 Uiso 0.20 1 calc PR 3
H2C H 0.578(4) 0.003(8) 0.247(3) 0.09(2) Uiso 1 1 d D .
H2D H 0.493(15) 0.070(6) 0.318(4) 0.17(4) Uiso 1 1 d D .
H1B H 0.255(4) 0.17(2) 0.5000 0.23(9) Uiso 1 2 d SD .
H1C H 0.12(3) 0.260(15) 0.5000 0.5(2) Uiso 1 2 d SD .
H1A H 0.150(12) 0.140(10) 0.447(3) 0.18(5) Uiso 1 1 d D .

loop_
_atom_site_aniso_label
_atom_site_aniso_U_11
_atom_site_aniso_U_22
_atom_site_aniso_U_33
_atom_site_aniso_U_23
_atom_site_aniso_U_13
_atom_site_aniso_U_12
N1 0.032(3) 0.032(3) 0.025(3) 0.000 0.000 -0.009(2)
N2 0.016(2) 0.025(3) 0.048(3) 0.000 0.000 -0.001(2)
Mo 0.01173(19) 0.0107(2) 0.0092(2) 0.00072(10) 0.00052(10) -0.00165(11)
P1 0.0104(4) 0.0097(4) 0.0110(5) 0.0003(3) -0.0001(3) -0.0013(3)
O1 0.0301(15) 0.0191(14) 0.0243(14) 0.0090(12) -0.0023(11) -0.0010(12)
O2 0.0155(16) 0.0153(18) 0.0182(18) 0.000 0.000 -0.0065(15)
O3 0.0200(13) 0.0278(15) 0.0165(12) -0.0040(11) 0.0044(10) -0.0013(12)
O4 0.0213(13) 0.0146(13) 0.0213(13) -0.0029(10) -0.0029(11) -0.0041(11)
O5 0.0158(12) 0.0149(13) 0.0220(13) 0.0054(10) 0.0031(10) 0.0007(10)
O6 0.0128(12) 0.0222(14) 0.0193(13) 0.0064(11) 0.0016(10) 0.0003(11)
C1 0.0207(18) 0.027(2) 0.0081(16) 0.0017(15) 0.0018(14) -0.0026(16)
C2A 0.085(7) 0.023(4) 0.015(4) -0.007(3) 0.002(5) -0.011(5)
C3A 0.112(8) 0.026(5) 0.017(4) 0.006(4) 0.005(5) -0.001(5)
C2B 0.047(7) 0.065(9) 0.016(6) 0.004(7) -0.007(6) 0.020(8)
C3B 0.055(7) 0.059(8) 0.013(6) 0.000(6) 0.002(6) 0.021(7)
C2C 0.026(8) 0.051(9) 0.006(7) -0.004(8) -0.006(7) -0.018(8)
C3C 0.060(9) 0.063(9) 0.014(8) 0.004(8) 0.006(8) -0.026(9)

loop_
_atom_type_symbol
_atom_type_description
_atom_type_scat_dispersion_real
_atom_type_scat_dispersion_imag
_atom_type_scat_source
C C 0.0033 0.0016 'International Tables Vol C Tables 4.2.6.8 and 6.1.1.4'
H H 0.0000 0.0000 'International Tables Vol C Tables 4.2.6.8 and 6.1.1.4'
N N 0.0061 0.0033 'International Tables Vol C Tables 4.2.6.8 and 6.1.1.4'
O O 0.0106 0.0060 'International Tables Vol C Tables 4.2.6.8 and 6.1.1.4'
P P 0.1023 0.0942 'International Tables Vol C Tables 4.2.6.8 and 6.1.1.4'
Mo Mo -1.6832 0.6857 'International Tables Vol C Tables 4.2.6.8 and 6.1.1.4'

loop_
_geom_angle_atom_site_label_1
_geom_angle_atom_site_label_2
_geom_angle_atom_site_label_3
_geom_angle
_geom_angle_site_symmetry_1
_geom_angle_site_symmetry_3
H1B N1 H1C 122(10) . .
H1B N1 H1A 95(8) . .
H1C N1 H1A 109(8) . .
H2C N2 H2D 113(9) . .
O1 Mo O3 100.76(13) . .
O1 Mo O2 98.98(11) . .
O3 Mo O2 97.23(11) . .
O1 Mo O4 97.15(12) . .
O3 Mo O4 93.19(11) . .
O2 Mo O4 158.78(12) . .
O1 Mo O6 89.12(12) . 7_565
O3 Mo O6 169.26(11) . 7_565
O2 Mo O6 85.25(10) . 7_565
O4 Mo O6 81.30(10) . 7_565
O1 Mo O5 170.13(12) . 8_665
O3 Mo O5 87.37(11) . 8_665
O2 Mo O5 85.39(9) . 8_665
O4 Mo O5 76.65(9) . 8_665
O6 Mo O5 82.40(10) 7_565 8_665
O5 P1 O6 113.29(14) . 1_455
O5 P1 O4 110.97(14) . .
O6 P1 O4 109.42(15) 1_455 .
O5 P1 C1 108.48(17) . .
O6 P1 C1 105.10(16) 1_455 .
O4 P1 C1 109.36(16) . .
Mo O2 Mo 148.58(19) 2_665 .
P1 O4 Mo 154.77(17) . .
P1 O5 Mo 134.40(14) . 8_655
P1 O6 Mo 134.44(15) 1_655 7_665
C2B C1 C2C 37.9(12) . .
C2B C1 C2A 81.9(9) . .
C2C C1 C2A 46.7(13) . .
C2B C1 C3C 103.3(14) . .
C2C C1 C3C 117.6(13) . .
C2A C1 C3C 100.4(12) . .
C2B C1 C3A 61.7(10) . .
C2C C1 C3A 94.9(13) . .
C2A C1 C3A 118.5(6) . .
C3C C1 C3A 50.5(12) . .
C2B C1 C3B 115.3(10) . .
C2C C1 C3B 92.6(14) . .
C2A C1 C3B 50.5(9) . .
C3C C1 C3B 57.4(14) . .
C3A C1 C3B 101.4(9) . .
C2B C1 P1 127.5(7) . .
C2C C1 P1 130.1(9) . .
C2A C1 P1 125.5(5) . .
C3C C1 P1 112.2(9) . .
C3A C1 P1 115.9(5) . .
C3B C1 P1 116.2(6) . .
C1 C2A C2A 121.3(4) . 6
C1 C2A H2 119.3 . .
C2A C2A H2 119.3 6 .
C3A C3A C1 120.0(4) 6 .
C3A C3A H3 120.0 6 .
C1 C3A H3 120.0 . .
C1 C2B C2B 122.4(7) . 6
C1 C2B H2A 118.8 . .
C2B C2B H2A 118.8 6 .
C3B C3B C1 119.6(6) 6 .
C3B C3B H3A 120.2 6 .
C1 C3B H3A 120.2 . .
C1 C2C C2C 122.5(9) . 6
C1 C2C H2B 118.8 . .
C2C C2C H2B 118.8 6 .
C3C C3C C1 119.9(9) 6 .
C3C C3C H3B 120.0 6 .
C1 C3C H3B 120.0 . .

loop_
_geom_bond_atom_site_label_1
_geom_bond_atom_site_label_2
_geom_bond_distance
_geom_bond_site_symmetry_2
N1 H1B 0.90(2) .
N1 H1C 0.90(2) .
N1 H1A 0.90(2) .
N2 H2C 0.91(2) .
N2 H2D 0.90(2) .
Mo O1 1.710(3) .
Mo O3 1.711(2) .
Mo O2 1.9247(9) .
Mo O4 2.014(2) .
Mo O6 2.142(2) 7_565
Mo O5 2.190(2) 8_665
P1 O5 1.514(3) .
P1 O6 1.519(2) 1_455
P1 O4 1.532(3) .
P1 C1 1.793(4) .
O2 Mo 1.9247(9) 2_665
O5 Mo 2.190(2) 8_655
O6 P1 1.519(2) 1_655
O6 Mo 2.142(2) 7_665
C1 C2B 1.322(14) .
C1 C2C 1.329(15) .
C1 C2A 1.337(9) .
C1 C3C 1.402(17) .
C1 C3A 1.414(11) .
C1 C3B 1.438(13) .
C2A C2A 1.392(17) 6
C2A H2 0.9300 .
C3A C3A 1.368(18) 6
C3A H3 0.9300 .
C2B C2B 1.37(3) 6
C2B H2A 0.9300 .
C3B C3B 1.36(3) 6
C3B H3A 0.9300 .
C2C C2C 1.35(4) 6
C2C H2B 0.9300 .
C3C C3C 1.38(4) 6
C3C H3B 0.9300 .

loop_
_geom_hbond_atom_site_label_D
_geom_hbond_atom_site_label_H
_geom_hbond_atom_site_label_A
_geom_hbond_distance_DH
_geom_hbond_distance_HA
_geom_hbond_distance_DA
_geom_hbond_angle_DHA
_geom_hbond_site_symmetry_A
N2 H2C O4 0.91(2) 2.48(7) 2.994(3) 117(6) 7_665
N2 H2C O5 0.91(2) 2.08(4) 2.877(3) 146(6) 2_655
N1 H1B O1 0.90(2) 2.41(8) 3.017(5) 125(7) .
N1 H1B O1 0.90(2) 2.41(8) 3.017(5) 125(7) 6_556
N1 H1C O3 0.90(2) 2.5(2) 3.056(6) 118(20) .
N1 H1C O3 0.90(2) 2.5(2) 3.056(6) 118(20) 6_556
N1 H1A O2 0.90(2) 2.36(6) 3.133(5) 144(9) 7_565
N1 H1A O3 0.90(2) 2.45(10) 3.027(6) 123(9) 8_655

loop_
_geom_torsion_atom_site_label_1
_geom_torsion_atom_site_label_2
_geom_torsion_atom_site_label_3
_geom_torsion_atom_site_label_4
_geom_torsion
_geom_torsion_site_symmetry_1
_geom_torsion_site_symmetry_4
O1 Mo O2 Mo 123.72(10) . 2_665
O3 Mo O2 Mo -134.13(9) . 2_665
O4 Mo O2 Mo -15.3(2) . 2_665
O6 Mo O2 Mo 35.37(7) 7_565 2_665
O5 Mo O2 Mo -47.37(7) 8_665 2_665
O5 P1 O4 Mo 3.6(4) . .
O6 P1 O4 Mo 129.4(4) 1_455 .
C1 P1 O4 Mo -116.0(4) . .
O1 Mo O4 P1 -14.6(4) . .
O3 Mo O4 P1 -115.9(4) . .
O2 Mo O4 P1 124.6(3) . .
O6 Mo O4 P1 73.4(4) 7_565 .
O5 Mo O4 P1 157.6(4) 8_665 .
O6 P1 O5 Mo -18.7(3) 1_455 8_655
O4 P1 O5 Mo 104.8(2) . 8_655
C1 P1 O5 Mo -135.0(2) . 8_655
O5 P1 C1 C2B -39.1(13) . .
O6 P1 C1 C2B -160.6(13) 1_455 .
O4 P1 C1 C2B 82.0(13) . .
O5 P1 C1 C2C -88(2) . .
O6 P1 C1 C2C 150.3(19) 1_455 .
O4 P1 C1 C2C 33(2) . .
O5 P1 C1 C2A -148.3(8) . .
O6 P1 C1 C2A 90.2(8) 1_455 .
O4 P1 C1 C2A -27.2(8) . .
O5 P1 C1 C3C 89.6(14) . .
O6 P1 C1 C3C -31.9(14) 1_455 .
O4 P1 C1 C3C -149.3(14) . .
O5 P1 C1 C3A 33.9(7) . .
O6 P1 C1 C3A -87.5(7) 1_455 .
O4 P1 C1 C3A 155.1(6) . .
O5 P1 C1 C3B 153.0(9) . .
O6 P1 C1 C3B 31.5(9) 1_455 .
O4 P1 C1 C3B -85.9(9) . .
C2B C1 C2A C2A 56.9(9) . 6
C2C C1 C2A C2A 73.1(13) . 6
C3C C1 C2A C2A -45.2(13) . 6
C3A C1 C2A C2A 5.4(9) . 6
C3B C1 C2A C2A -75.7(9) . 6
P1 C1 C2A C2A -172.34(18) . 6
C2B C1 C3A C3A -67.0(9) . 6
C2C C1 C3A C3A -47.8(12) . 6
C2A C1 C3A C3A -5.3(9) . 6
C3C C1 C3A C3A 74.3(13) . 6
C3B C1 C3A C3A 45.8(8) . 6
P1 C1 C3A C3A 172.63(14) . 6
C2C C1 C2B C2B -77.2(19) . 6
C2A C1 C2B C2B -57.9(7) . 6
C3C C1 C2B C2B 40.9(14) . 6
C3A C1 C2B C2B 70.7(8) . 6
C3B C1 C2B C2B -19.0(14) . 6
P1 C1 C2B C2B 173.0(2) . 6
C2B C1 C3B C3B 18.4(14) . 6
C2C C1 C3B C3B 50.0(12) . 6
C2A C1 C3B C3B 72.1(7) . 6
C3C C1 C3B C3B -71.5(13) . 6
C3A C1 C3B C3B -45.5(8) . 6
P1 C1 C3B C3B -172.19(15) . 6
C2B C1 C2C C2C 77.6(19) . 6
C2A C1 C2C C2C -75.7(11) . 6
C3C C1 C2C C2C 2(2) . 6
C3A C1 C2C C2C 49.6(11) . 6
C3B C1 C2C C2C -52.1(12) . 6
P1 C1 C2C C2C 179.8(4) . 6
C2B C1 C3C C3C -39.7(13) . 6
C2C C1 C3C C3C -2(2) . 6
C2A C1 C3C C3C 44.3(11) . 6
C3A C1 C3C C3C -74.2(11) . 6
C3B C1 C3C C3C 72.1(10) . 6
P1 C1 C3C C3C 179.9(2) . 6
